data_7153876
loop_
_publ_author_name
'Hu, Fangdong'
'Xia, Ying'
'Liu, Zhenxing'
'Ma, Chen'
'Zhang, Yan'
'Wang, Jianbo'

_publ_section_title
;
 Palladium-catalyzed three-component reaction of N-tosylhydrazone,
 norbornene and aryl halide.
;
_journal_issue 22
_journal_name_full 'Organic &amp; biomolecular chemistry'
_journal_page_first 3590
_journal_page_last 3593
_journal_paper_doi 10.1039/c4ob00590b
_journal_volume 12
_journal_year 2014
_chemical_formula_moiety 'C22 H22 O2'
_chemical_formula_sum 'C22 H22 O2'
_chemical_formula_weight 318.40
_chemical_name_systematic
;
 ? 
;
_space_group_crystal_system monoclinic
_space_group_IT_number 14
_space_group_name_Hall '-P 2ybc'
_space_group_name_H-M_alt 'P 1 21/c 1'
_symmetry_space_group_name_Hall '-P 2ybc'
_symmetry_space_group_name_H-M 'P 1 21/c 1'
_atom_sites_solution_hydrogens geom
_atom_sites_solution_primary iterative
_atom_sites_solution_secondary difmap
_audit_creation_date 2013-04-13
_audit_creation_method
;
  Olex2 1.2
  (compiled Dec  5 2012 16:20:19, GUI svn.r4385)
;
_cell_angle_alpha 90.00
_cell_angle_beta 93.326(7)
_cell_angle_gamma 90.00
_cell_formula_units_Z 4
_cell_length_a 6.2213(4)
_cell_length_b 19.9582(12)
_cell_length_c 13.3944(9)
_cell_measurement_reflns_used 2594
_cell_measurement_temperature 180.00(10)
_cell_measurement_theta_max 28.6200
_cell_measurement_theta_min 3.6420
_cell_volume 1660.33(18)
_computing_cell_refinement
;
CrysAlisPro, Agilent Technologies,
Version 1.171.36.28 (release 01-02-2013 CrysAlis171 .NET)
(compiled Feb  1 2013,16:14:44)
;
_computing_data_collection
;
CrysAlisPro, Agilent Technologies,
Version 1.171.36.28 (release 01-02-2013 CrysAlis171 .NET)
(compiled Feb  1 2013,16:14:44)
;
_computing_data_reduction
;
CrysAlisPro, Agilent Technologies,
Version 1.171.36.28 (release 01-02-2013 CrysAlis171 .NET)
(compiled Feb  1 2013,16:14:44)
;
_computing_molecular_graphics
;
O. V. Dolomanov, L. J. Bourhis, R. J. Gildea, J. A. K. Howard and H. Puschmann,
OLEX2: a complete structure solution, refinement and analysis program.
J. Appl. Cryst. (2009). 42, 339-341.
;
_computing_publication_material
;
O. V. Dolomanov, L. J. Bourhis, R. J. Gildea, J. A. K. Howard and H. Puschmann,
OLEX2: a complete structure solution, refinement and analysis program.
J. Appl. Cryst. (2009). 42, 339-341.
;
_computing_structure_refinement
;
XL, G.M. Sheldrick, Acta Cryst.
(2008). A64, 112-122
;
_computing_structure_solution 'SUPERFLIP, J. Appl. Cryst. (2007) 40, 786-790'
_diffrn_ambient_temperature 180.00(10)
_diffrn_detector_area_resol_mean 10.3914
_diffrn_measured_fraction_theta_full 0.9552
_diffrn_measured_fraction_theta_max 0.7831
_diffrn_measurement_details
;
  1 omega  -57.00   32.00   1.0000    9.1000
omega____ theta____ kappa____ phi______ frames
    -       10.7430  -57.0000  150.0000 89

  2 omega -100.00  -56.00   1.0000    9.1000
omega____ theta____ kappa____ phi______ frames
    -      -11.5243  178.0000 -180.0000 44
;
_diffrn_measurement_device_type 'SuperNova, Dual, Cu at zero, Atlas'
_diffrn_measurement_method '\w scans'
_diffrn_orient_matrix_UB_11 -0.0032881000
_diffrn_orient_matrix_UB_12 -0.0142878000
_diffrn_orient_matrix_UB_13 -0.0485253000
_diffrn_orient_matrix_UB_21 -0.0409200000
_diffrn_orient_matrix_UB_22 0.0305489000
_diffrn_orient_matrix_UB_23 -0.0204598000
_diffrn_orient_matrix_UB_31 0.1065876000
_diffrn_orient_matrix_UB_32 0.0112575000
_diffrn_orient_matrix_UB_33 -0.0060890000
_diffrn_radiation_monochromator mirror
_diffrn_radiation_type 'Mo K\a'
_diffrn_radiation_wavelength 0.7107
_diffrn_reflns_av_R_equivalents 0.0195
_diffrn_reflns_av_unetI/netI 0.0324
_diffrn_reflns_limit_h_max 7
_diffrn_reflns_limit_h_min -6
_diffrn_reflns_limit_k_max 24
_diffrn_reflns_limit_k_min -20
_diffrn_reflns_limit_l_max 16
_diffrn_reflns_limit_l_min -13
_diffrn_reflns_number 5199
_diffrn_reflns_theta_full 26.02
_diffrn_reflns_theta_max 26.02
_diffrn_reflns_theta_min 3.05
_diffrn_source 'SuperNova (Mo) X-ray Source'
_exptl_absorpt_coefficient_mu 0.080
_exptl_absorpt_correction_T_max 1.00000
_exptl_absorpt_correction_T_min 0.86462
_exptl_absorpt_correction_type multi-scan
_exptl_absorpt_process_details
;
CrysAlisPro, Agilent Technologies,
Version 1.171.36.28 (release 01-02-2013 CrysAlis171 .NET)
(compiled Feb  1 2013,16:14:44)
Empirical absorption correction using spherical harmonics,
 implemented in SCALE3 ABSPACK scaling algorithm.
;
_exptl_crystal_density_diffrn 1.274
_exptl_crystal_density_method 'not measured'
_exptl_crystal_F_000 680
_exptl_crystal_size_max 0.2
_exptl_crystal_size_mid 0.2
_exptl_crystal_size_min 0.1
_refine_diff_density_max 0.233
_refine_diff_density_min -0.210
_refine_diff_density_rms 0.039
_refine_ls_extinction_method none
_refine_ls_goodness_of_fit_ref 1.046
_refine_ls_hydrogen_treatment none
_refine_ls_matrix_type full
_refine_ls_number_parameters 218
_refine_ls_number_reflns 3152
_refine_ls_number_restraints 0
_refine_ls_restrained_S_all 1.046
_refine_ls_R_factor_all 0.0563
_refine_ls_R_factor_gt 0.0441
_refine_ls_shift/su_max 0.001
_refine_ls_shift/su_mean 0.000
_refine_ls_structure_factor_coef Fsqd
_refine_ls_weighting_details 'calc w=1/[\s^2^(Fo^2^)+(0.0458P)^2^+0.7305P] where P=(Fo^2^+2Fc^2^)/3'
_refine_ls_weighting_scheme calc
_refine_ls_wR_factor_gt 0.1081
_refine_ls_wR_factor_ref 0.1161
_reflns_number_gt 2580
_reflns_number_total 3152
_reflns_threshold_expression >2sigma(I)
_cod_data_source_file c4ob00590b2.cif
_cod_data_source_block exp_1437
_cod_original_cell_volume 1660.32(19)
_cod_database_code 7153876
_chemical_oxdiff_formula C22H22O2
_reflns_odcompleteness_completeness 95.52
_reflns_odcompleteness_iscentric 1
_reflns_odcompleteness_theta 25.97
_olex2_refinement_description
;
1. Fixed Uiso
 At 1.2 times of:
  H4 of C4, H6 of C6, {H1A,H1B} of C1, H18 of C18, H20 of C20, H21 of C21, H3
  of C3, H13 of C13, {H14A,H14B} of C14, H15 of C15, H17 of C17, H8 of C8, H10
  of C10, {H11A,H11B} of C11, {H12A,H12B} of C12
 At 1.5 times of:
  {H22A,H22B,H22C} of C22
2.a Ternary CH refined with riding coordinates:
 C10(H10), C13(H13), C15(H15)
2.b Secondary CH2 refined with riding coordinates:
 C1(H1A,H1B), C11(H11A,H11B), C12(H12A,H12B), C14(H14A,H14B)
2.c Aromatic/amide H refined with riding coordinates:
 C3(H3), C4(H4), C6(H6), C8(H8), C17(H17), C18(H18), C20(H20), C21(H21)
2.d Idealised Me refined as rotating group:
 C22(H22A,H22B,H22C)
;

loop_
_space_group_symop_id
_space_group_symop_operation_xyz
1 'x, y, z'
2 '-x, y+1/2, -z+1/2'
3 '-x, -y, -z'
4 'x, -y-1/2, z-1/2'

loop_
_atom_site_label
_atom_site_type_symbol
_atom_site_fract_x
_atom_site_fract_y
_atom_site_fract_z
_atom_site_U_iso_or_equiv
_atom_site_adp_type
_atom_site_occupancy
_atom_site_symmetry_multiplicity
_atom_site_calc_flag
_atom_site_refinement_flags
C1 C 1.2598(3) 0.47266(10) 1.25653(14) 0.0406(5) Uani 1 1 d .
H1A H 1.3057 0.5074 1.3037 0.049 Uiso 1 1 calc R
H1B H 1.3867 0.4515 1.2319 0.049 Uiso 1 1 calc R
C2 C 0.9690(3) 0.40843(8) 1.23249(12) 0.0315(4) Uani 1 1 d .
C3 C 0.8201(3) 0.35813(9) 1.23218(12) 0.0339(4) Uani 1 1 d .
H3 H 0.8196 0.3272 1.2841 0.041 Uiso 1 1 calc R
C4 C 0.6687(3) 0.35467(8) 1.15127(12) 0.0308(4) Uani 1 1 d .
H4 H 0.5653 0.3210 1.1500 0.037 Uiso 1 1 calc R
C5 C 0.6680(3) 0.40042(8) 1.07190(12) 0.0264(4) Uani 1 1 d .
C6 C 0.8217(3) 0.45244(8) 1.07604(12) 0.0290(4) Uani 1 1 d .
H6 H 0.8228 0.4846 1.0258 0.035 Uiso 1 1 calc R
C7 C 0.9691(3) 0.45441(8) 1.15584(12) 0.0297(4) Uani 1 1 d .
C8 C 0.5181(3) 0.39845(8) 0.98302(12) 0.0272(4) Uani 1 1 d .
H8 H 0.5033 0.4388 0.9486 0.033 Uiso 1 1 calc R
C9 C 0.3997(3) 0.34820(8) 0.94370(12) 0.0258(4) Uani 1 1 d .
C10 C 0.3718(3) 0.27705(8) 0.97909(12) 0.0293(4) Uani 1 1 d .
H10 H 0.4944 0.2585 1.0193 0.035 Uiso 1 1 calc R
C11 C 0.1545(3) 0.27488(9) 1.02860(13) 0.0353(4) Uani 1 1 d .
H11A H 0.1448 0.3103 1.0778 0.042 Uiso 1 1 calc R
H11B H 0.1329 0.2320 1.0606 0.042 Uiso 1 1 calc R
C12 C -0.0110(3) 0.28562(10) 0.93853(13) 0.0369(4) Uani 1 1 d .
H12A H -0.1131 0.2489 0.9327 0.044 Uiso 1 1 calc R
H12B H -0.0891 0.3273 0.9452 0.044 Uiso 1 1 calc R
C13 C 0.1301(3) 0.28788(8) 0.84789(13) 0.0307(4) Uani 1 1 d .
H13 H 0.0546 0.2766 0.7838 0.037 Uiso 1 1 calc R
C14 C 0.3120(3) 0.23960(8) 0.88103(13) 0.0321(4) Uani 1 1 d .
H14A H 0.4279 0.2392 0.8356 0.039 Uiso 1 1 calc R
H14B H 0.2613 0.1944 0.8920 0.039 Uiso 1 1 calc R
C15 C 0.2499(3) 0.35612(8) 0.84943(12) 0.0275(4) Uani 1 1 d .
H15 H 0.1468 0.3922 0.8600 0.033 Uiso 1 1 calc R
C16 C 0.3619(3) 0.36956(8) 0.75392(12) 0.0274(4) Uani 1 1 d .
C17 C 0.2532(3) 0.40341(8) 0.67536(13) 0.0327(4) Uani 1 1 d .
H17 H 0.1160 0.4202 0.6840 0.039 Uiso 1 1 calc R
C18 C 0.3452(3) 0.41264(9) 0.58466(13) 0.0369(4) Uani 1 1 d .
H18 H 0.2678 0.4350 0.5333 0.044 Uiso 1 1 calc R
C19 C 0.5507(3) 0.38923(8) 0.56881(13) 0.0340(4) Uani 1 1 d .
C20 C 0.6603(3) 0.35589(9) 0.64731(13) 0.0337(4) Uani 1 1 d .
H20 H 0.7977 0.3393 0.6386 0.040 Uiso 1 1 calc R
C21 C 0.5692(3) 0.34682(9) 0.73812(12) 0.0313(4) Uani 1 1 d .
H21 H 0.6478 0.3251 0.7897 0.038 Uiso 1 1 calc R
C22 C 0.6526(4) 0.39960(11) 0.47065(14) 0.0483(5) Uani 1 1 d .
H22A H 0.6080 0.3645 0.4251 0.072 Uiso 1 1 calc R
H22B H 0.8065 0.3989 0.4814 0.072 Uiso 1 1 calc R
H22C H 0.6083 0.4421 0.4429 0.072 Uiso 1 1 calc R
O1 O 1.1301(2) 0.42401(7) 1.30417(9) 0.0420(3) Uani 1 1 d .
O2 O 1.1307(2) 0.50078(6) 1.17544(9) 0.0390(3) Uani 1 1 d .

loop_
_atom_site_aniso_label
_atom_site_aniso_U_11
_atom_site_aniso_U_22
_atom_site_aniso_U_33
_atom_site_aniso_U_23
_atom_site_aniso_U_13
_atom_site_aniso_U_12
C1 0.0432(11) 0.0370(10) 0.0396(10) -0.0041(8) -0.0135(8) 0.0031(8)
C2 0.0384(10) 0.0316(9) 0.0238(8) -0.0041(7) -0.0048(7) 0.0076(7)
C3 0.0478(11) 0.0322(9) 0.0219(8) 0.0043(7) 0.0031(8) 0.0044(8)
C4 0.0371(9) 0.0298(9) 0.0257(8) -0.0017(7) 0.0042(7) -0.0011(7)
C5 0.0309(9) 0.0247(8) 0.0240(8) -0.0024(6) 0.0037(7) 0.0038(7)
C6 0.0359(9) 0.0251(8) 0.0256(8) 0.0009(6) -0.0010(7) 0.0019(7)
C7 0.0348(9) 0.0244(8) 0.0294(9) -0.0043(7) -0.0013(7) 0.0014(7)
C8 0.0309(9) 0.0250(8) 0.0257(8) 0.0006(6) 0.0023(7) 0.0031(7)
C9 0.0255(8) 0.0260(8) 0.0259(8) -0.0014(6) 0.0026(7) 0.0041(6)
C10 0.0314(9) 0.0251(8) 0.0312(9) 0.0001(7) -0.0001(7) 0.0023(7)
C11 0.0399(10) 0.0328(9) 0.0336(9) -0.0014(7) 0.0062(8) -0.0034(8)
C12 0.0315(9) 0.0398(10) 0.0400(10) -0.0041(8) 0.0060(8) -0.0041(8)
C13 0.0285(9) 0.0319(9) 0.0315(9) -0.0057(7) 0.0005(7) -0.0017(7)
C14 0.0348(9) 0.0255(8) 0.0364(9) -0.0034(7) 0.0051(7) -0.0002(7)
C15 0.0265(8) 0.0258(8) 0.0299(9) -0.0027(7) -0.0008(7) 0.0041(7)
C16 0.0298(9) 0.0234(8) 0.0284(8) -0.0039(6) -0.0034(7) -0.0016(6)
C17 0.0324(9) 0.0300(9) 0.0349(9) -0.0010(7) -0.0046(7) 0.0014(7)
C18 0.0469(11) 0.0312(9) 0.0313(9) 0.0027(7) -0.0092(8) -0.0026(8)
C19 0.0458(11) 0.0274(9) 0.0286(9) -0.0039(7) -0.0002(8) -0.0093(8)
C20 0.0322(9) 0.0341(9) 0.0349(9) -0.0047(7) 0.0028(8) -0.0026(7)
C21 0.0311(9) 0.0323(9) 0.0299(9) 0.0008(7) -0.0036(7) 0.0015(7)
C22 0.0652(14) 0.0442(11) 0.0359(11) -0.0001(9) 0.0074(10) -0.0111(10)
O1 0.0502(8) 0.0419(7) 0.0320(7) 0.0005(6) -0.0136(6) 0.0003(6)
O2 0.0428(7) 0.0322(7) 0.0402(7) 0.0013(5) -0.0142(6) -0.0050(5)

loop_
_atom_type_symbol
_atom_type_description
_atom_type_scat_dispersion_real
_atom_type_scat_dispersion_imag
_atom_type_scat_source
C C 0.0033 0.0016 'International Tables Vol C Tables 4.2.6.8 and 6.1.1.4'
H H 0.0000 0.0000 'International Tables Vol C Tables 4.2.6.8 and 6.1.1.4'
O O 0.0106 0.0060 'International Tables Vol C Tables 4.2.6.8 and 6.1.1.4'

loop_
_geom_angle_atom_site_label_1
_geom_angle_atom_site_label_2
_geom_angle_atom_site_label_3
_geom_angle
H1A C1 H1B 108.5
O1 C1 H1A 110.2
O1 C1 H1B 110.2
O2 C1 H1A 110.2
O2 C1 H1B 110.2
O2 C1 O1 107.35(14)
C3 C2 C7 121.15(15)
C3 C2 O1 129.18(15)
C7 C2 O1 109.64(15)
C2 C3 H3 121.1
C2 C3 C4 117.75(15)
C4 C3 H3 121.1
C3 C4 H4 119.0
C3 C4 C5 121.96(16)
C5 C4 H4 119.0
C4 C5 C6 118.53(15)
C4 C5 C8 124.83(15)
C6 C5 C8 116.65(14)
C5 C6 H6 120.8
C7 C6 C5 118.31(15)
C7 C6 H6 120.8
C2 C7 O2 109.69(14)
C6 C7 C2 122.27(16)
C6 C7 O2 128.01(15)
C5 C8 H8 114.7
C9 C8 C5 130.52(15)
C9 C8 H8 114.7
C8 C9 C10 130.81(15)
C8 C9 C15 122.87(15)
C10 C9 C15 106.26(13)
C9 C10 H10 115.3
C9 C10 C11 106.34(13)
C9 C10 C14 102.44(13)
C11 C10 H10 115.3
C14 C10 H10 115.3
C14 C10 C11 100.31(14)
C10 C11 H11A 111.2
C10 C11 H11B 111.2
C10 C11 C12 102.73(13)
H11A C11 H11B 109.1
C12 C11 H11A 111.2
C12 C11 H11B 111.2
C11 C12 H12A 111.1
C11 C12 H12B 111.1
H12A C12 H12B 109.0
C13 C12 C11 103.52(14)
C13 C12 H12A 111.1
C13 C12 H12B 111.1
C12 C13 H13 114.7
C12 C13 C15 108.10(14)
C14 C13 C12 101.45(14)
C14 C13 H13 114.7
C14 C13 C15 101.64(13)
C15 C13 H13 114.7
C10 C14 H14A 112.8
C10 C14 H14B 112.8
C13 C14 C10 94.58(13)
C13 C14 H14A 112.8
C13 C14 H14B 112.8
H14A C14 H14B 110.3
C9 C15 C13 100.90(13)
C9 C15 H15 109.2
C13 C15 H15 109.2
C16 C15 C9 115.22(13)
C16 C15 C13 112.83(13)
C16 C15 H15 109.2
C17 C16 C15 119.80(15)
C17 C16 C21 117.13(16)
C21 C16 C15 123.01(14)
C16 C17 H17 119.3
C18 C17 C16 121.35(17)
C18 C17 H17 119.3
C17 C18 H18 119.3
C17 C18 C19 121.34(16)
C19 C18 H18 119.3
C18 C19 C20 117.46(16)
C18 C19 C22 121.66(17)
C20 C19 C22 120.88(18)
C19 C20 H20 119.3
C21 C20 C19 121.34(17)
C21 C20 H20 119.3
C16 C21 H21 119.3
C20 C21 C16 121.36(16)
C20 C21 H21 119.3
C19 C22 H22A 109.5
C19 C22 H22B 109.5
C19 C22 H22C 109.5
H22A C22 H22B 109.5
H22A C22 H22C 109.5
H22B C22 H22C 109.5
C2 O1 C1 104.30(13)
C7 O2 C1 104.62(13)

loop_
_geom_bond_atom_site_label_1
_geom_bond_atom_site_label_2
_geom_bond_distance
C1 H1A 0.9700
C1 H1B 0.9700
C1 O1 1.436(2)
C1 O2 1.428(2)
C2 C3 1.366(3)
C2 C7 1.377(2)
C2 O1 1.383(2)
C3 H3 0.9300
C3 C4 1.396(2)
C4 H4 0.9300
C4 C5 1.401(2)
C5 C6 1.410(2)
C5 C8 1.470(2)
C6 H6 0.9300
C6 C7 1.368(2)
C7 O2 1.380(2)
C8 H8 0.9300
C8 C9 1.334(2)
C9 C10 1.510(2)
C9 C15 1.533(2)
C10 H10 0.9800
C10 C11 1.541(2)
C10 C14 1.538(2)
C11 H11A 0.9700
C11 H11B 0.9700
C11 C12 1.555(2)
C12 H12A 0.9700
C12 H12B 0.9700
C12 C13 1.539(2)
C13 H13 0.9800
C13 C14 1.532(2)
C13 C15 1.552(2)
C14 H14A 0.9700
C14 H14B 0.9700
C15 H15 0.9800
C15 C16 1.516(2)
C16 C17 1.392(2)
C16 C21 1.395(2)
C17 H17 0.9300
C17 C18 1.385(3)
C18 H18 0.9300
C18 C19 1.389(3)
C19 C20 1.389(2)
C19 C22 1.507(3)
C20 H20 0.9300
C20 C21 1.383(2)
C21 H21 0.9300
C22 H22A 0.9600
C22 H22B 0.9600
C22 H22C 0.9600
